data_7710367
loop_
_publ_author_name
'Inchausti, Almudena'
'Ter\'an, Aar\'on'
'Manchado-Parra, Alberto'
'de Marcos-Gal\'an, Alessandra'
'Perles, Josefina'
'Cortijo, Miguel'
'Gonz\'alez-Prieto, Rodrigo'
'HERRERO (DOMINGUEZ), SANTIAGO'
'Jimenez-Aparicio, Reyes'

_publ_section_title
;
 New insights in the progressive ligand replacement from [Ru2Cl(O2CCH3)4]:
 synthetic strategies and variation of redox potentials and paramagnetic
 shifts
;
_journal_name_full 'Dalton Transactions'
_journal_paper_doi 10.1039/D2DT00909A
_journal_year 2022
_chemical_formula_sum 'C26.25 H26.5 Cl1.5 F3 N3 O8 Ru2'
_chemical_formula_weight 824.32
_space_group_crystal_system trigonal
_space_group_IT_number 148
_space_group_name_Hall '-R 3'
_space_group_name_H-M_alt 'R -3 :H'
_atom_sites_solution_hydrogens geom
_audit_creation_method 'shelXle (C.B. Huebschle, rev 1328)'
_audit_update_record
;
2022-05-23 deposited with the CCDC.	2022-05-27 downloaded from the CCDC.
;
_cell_angle_alpha 90
_cell_angle_beta 90
_cell_angle_gamma 120
_cell_formula_units_Z 18
_cell_length_a 39.2728(12)
_cell_length_b 39.2728(12)
_cell_length_c 10.8904(4)
_cell_measurement_reflns_used 9945
_cell_measurement_temperature 296.(2)
_cell_measurement_theta_max 24.3341
_cell_measurement_theta_min 2.4507
_cell_volume 14546.5(8)
_computing_cell_refinement 'SAINT V8.40B (Bruker AXS LLC, 2019)'
_computing_data_collection 'Bruker Instrument Service v2010.9.0.0'
_computing_data_reduction 'SAINT V8.40B (Bruker AXS LLC, 2019)'
_computing_molecular_graphics 'shelXle (C.B. Huebschle, rev 1328)'
_computing_publication_material 'Mercury (C. F. Macrae, 2020)'
_computing_structure_refinement 'SHELXL-2019/1 (Sheldrick, 2019)'
_computing_structure_solution 'XT, VERSION 2018/2'
_diffrn_ambient_temperature 296.(2)
_diffrn_detector_area_resol_mean 8.3333
_diffrn_measured_fraction_theta_full 0.995
_diffrn_measured_fraction_theta_max 0.995
_diffrn_measurement_device_type 'Bruker Kappa Apex II'
_diffrn_radiation_type 'Mo K\a'
_diffrn_radiation_wavelength 0.71073
_diffrn_reflns_av_R_equivalents 0.1082
_diffrn_reflns_av_unetI/netI 0.0447
_diffrn_reflns_limit_h_max 47
_diffrn_reflns_limit_h_min -47
_diffrn_reflns_limit_k_max 47
_diffrn_reflns_limit_k_min -47
_diffrn_reflns_limit_l_max 13
_diffrn_reflns_limit_l_min -13
_diffrn_reflns_number 138955
_diffrn_reflns_theta_full 25.35
_diffrn_reflns_theta_max 25.35
_diffrn_reflns_theta_min 1.96
_diffrn_source 'sealed tube'
_exptl_absorpt_coefficient_mu 1.125
_exptl_absorpt_correction_T_max 0.93
_exptl_absorpt_correction_T_min 0.74
_exptl_absorpt_correction_type multi-scan
_exptl_absorpt_process_details
;
Krause, L., Herbst-Irmer, R., Sheldrick, G. M., Stalke, D. (2015).
"Comparison of silver and molybdenum microfocus X-ray sources for
single-crystal structure determination"
J. Appl. Cryst. 48, 3-10.
doi:10.1107/S1600576714022985
;
_exptl_crystal_colour purple
_exptl_crystal_density_diffrn 1.694
_exptl_crystal_density_method 'not measured'
_exptl_crystal_description prism
_exptl_crystal_F_000 7371
_exptl_crystal_size_max 0.278
_exptl_crystal_size_mid 0.079
_exptl_crystal_size_min 0.068
_refine_diff_density_max 1.274
_refine_diff_density_min -0.513
_refine_ls_extinction_method none
_refine_ls_goodness_of_fit_ref 1.048
_refine_ls_hydrogen_treatment constr
_refine_ls_matrix_type full
_refine_ls_number_parameters 402
_refine_ls_number_reflns 5898
_refine_ls_number_restraints 2
_refine_ls_restrained_S_all 1.050
_refine_ls_R_factor_all 0.0601
_refine_ls_R_factor_gt 0.0386
_refine_ls_shift/su_max 0.001
_refine_ls_shift/su_mean 0.000
_refine_ls_structure_factor_coef Fsqd
_refine_ls_weighting_details 'w=1/[\s^2^(Fo^2^)+(0.0707P)^2^+42.8581P] where P=(Fo^2^+2Fc^2^)/3'
_refine_ls_weighting_scheme calc
_refine_ls_wR_factor_gt 0.1157
_refine_ls_wR_factor_ref 0.1282
_reflns_number_gt 4391
_reflns_number_total 5898
_reflns_threshold_expression 'I > 2\s(I)'
_cod_data_source_file d2dt00909a2.cif
_cod_data_source_block 5_03201
_cod_original_cell_volume 14546.5(10)
_cod_original_sg_symbol_H-M 'R -3'
_cod_original_formula_sum 'C26.25 H26.50 Cl1.50 F3 N3 O8 Ru2'
_cod_database_code 7710367

loop_
_space_group_symop_operation_xyz
'x, y, z'
'-y, x-y, z'
'-x+y, -x, z'
'x+2/3, y+1/3, z+1/3'
'-y+2/3, x-y+1/3, z+1/3'
'-x+y+2/3, -x+1/3, z+1/3'
'x+1/3, y+2/3, z+2/3'
'-y+1/3, x-y+2/3, z+2/3'
'-x+y+1/3, -x+2/3, z+2/3'
'-x, -y, -z'
'y, -x+y, -z'
'x-y, x, -z'
'-x+2/3, -y+1/3, -z+1/3'
'y+2/3, -x+y+1/3, -z+1/3'
'x-y+2/3, x+1/3, -z+1/3'
'-x+1/3, -y+2/3, -z+2/3'
'y+1/3, -x+y+2/3, -z+2/3'
'x-y+1/3, x+2/3, -z+2/3'

loop_
_atom_site_type_symbol
_atom_site_label
_atom_site_fract_x
_atom_site_fract_y
_atom_site_fract_z
_atom_site_U_iso_or_equiv
_atom_site_adp_type
_atom_site_calc_flag
_atom_site_refinement_flags_adp
_atom_site_refinement_flags_occupancy
_atom_site_refinement_flags_posn
_atom_site_occupancy
_atom_site_disorder_assembly
_atom_site_disorder_group
C C1 0.53930(15) 0.44946(15) 0.4076(5) 0.0362(12) Uani d . . . 1 . .
H H1 0.538599 0.464206 0.341866 0.043000 Uiso calc U . R 1 . .
C C2 0.51423(15) 0.39686(14) 0.2701(5) 0.0338(12) Uani d . . . 1 . .
C C3 0.47594(16) 0.36833(16) 0.2422(5) 0.0436(13) Uani d . . . 1 . .
H H3 0.456819 0.358296 0.303184 0.052000 Uiso calc U . R 1 . .
C C4 0.46643(18) 0.35483(17) 0.1216(6) 0.0534(16) Uani d . . . 1 . .
H H4 0.440901 0.335841 0.100758 0.064000 Uiso calc U . R 1 . .
C C5 0.4950(2) 0.36991(17) 0.0358(5) 0.0497(15) Uani d . . . 1 . .
C C6 0.53266(19) 0.39808(19) 0.0608(6) 0.0584(17) Uani d . . . 1 . .
H H6 0.551490 0.408115 -0.001097 0.070000 Uiso calc U . R 1 . .
C C7 0.54237(17) 0.41152(17) 0.1802(5) 0.0478(15) Uani d . . . 1 . .
H H7 0.568034 0.430528 0.199433 0.057000 Uiso calc U . R 1 . .
C C8 0.56576(15) 0.50763(14) 0.5209(5) 0.0345(12) Uani d . . . 1 . .
C C9 0.54621(17) 0.51852(17) 0.6001(6) 0.0477(14) Uani d . . . 1 . .
H H9 0.526436 0.499645 0.649386 0.057000 Uiso calc U . R 1 . .
C C10 0.55539(19) 0.55752(18) 0.6084(6) 0.0536(16) Uani d . . . 1 . .
H H10 0.541454 0.564848 0.660710 0.064000 Uiso calc U . R 1 . .
C C11 0.5846(2) 0.58413(17) 0.5395(7) 0.0559(17) Uani d . . . 1 . .
C C12 0.6054(2) 0.57494(18) 0.4596(7) 0.0608(18) Uani d . . . 1 . .
H H12 0.625844 0.594241 0.413232 0.073000 Uiso calc U . R 1 . .
C C13 0.59491(17) 0.53532(17) 0.4496(6) 0.0501(15) Uani d . . . 1 . .
H H13 0.607943 0.527891 0.393926 0.060000 Uiso calc U . R 1 . .
C C14 0.48122(16) 0.39758(16) 0.6965(5) 0.0392(13) Uani d . . . 1 . .
C C15 0.44486(17) 0.39175(18) 0.7570(6) 0.0550(16) Uani d . . . 1 . .
H H15A 0.446409 0.416748 0.767825 0.082000 Uiso calc U . R 1 . .
H H15B 0.442088 0.379566 0.835570 0.082000 Uiso calc U . R 1 . .
H H15C 0.422550 0.375177 0.706644 0.082000 Uiso calc U . R 1 . .
C C16 0.55817(16) 0.36927(16) 0.7679(5) 0.0392(13) Uani d . . . 1 . .
C C17 0.5664(2) 0.34740(18) 0.8622(6) 0.0615(18) Uani d . . . 1 . .
H H17A 0.588982 0.365418 0.909279 0.092000 Uiso calc U . R 1 . .
H H17B 0.571567 0.328521 0.823084 0.092000 Uiso calc U . R 1 . .
H H17C 0.544105 0.334037 0.915544 0.092000 Uiso calc U . R 1 . .
C C18 0.61203(17) 0.42023(17) 0.4915(5) 0.0422(13) Uani d . . . 1 . .
C C19 0.64966(18) 0.4261(2) 0.4382(7) 0.0638(18) Uani d . . . 1 . .
H H19A 0.663778 0.451684 0.401254 0.096000 Uiso calc U . R 1 . .
H H19B 0.644000 0.406373 0.376980 0.096000 Uiso calc U . R 1 . .
H H19C 0.665368 0.424011 0.502038 0.096000 Uiso calc U . R 1 . .
C C20 0.60868(16) 0.48896(16) 0.8741(5) 0.0420(13) Uani d . . . 1 . .
H H20 0.611460 0.467144 0.888759 0.050000 Uiso calc U . R 1 . .
C C21 0.61971(15) 0.55073(16) 0.9651(5) 0.0389(13) Uani d . . . 1 . .
C C22 0.62896(17) 0.57134(18) 1.0746(6) 0.0510(15) Uani d . . . 1 . .
H H22 0.634185 0.560928 1.144017 0.061000 Uiso calc U . R 1 . .
C C23 0.63051(18) 0.6072(2) 1.0819(6) 0.0564(17) Uani d . . . 1 . .
H H23 0.637405 0.621406 1.154749 0.068000 Uiso calc U . R 1 . .
C C24 0.62169(19) 0.62104(18) 0.9795(7) 0.0574(17) Uani d . . . 1 . .
C C25 0.6132(2) 0.60242(19) 0.8715(7) 0.0675(19) Uani d . . . 1 . .
H H25 0.608004 0.613329 0.803221 0.081000 Uiso calc U . R 1 . .
C C26 0.6121(2) 0.56621(18) 0.8619(6) 0.0604(18) Uani d . . . 1 . .
H H26 0.606441 0.552934 0.787353 0.072000 Uiso calc U . R 1 . .
Cl Cl1 0.48633(4) 0.31197(4) 0.44460(13) 0.0461(4) Uani d . . . 1 . .
F F1 0.48588(13) 0.35587(11) -0.0811(3) 0.0771(12) Uani d . . . 1 . .
F F2 0.59499(13) 0.62249(10) 0.5504(4) 0.0869(14) Uani d . . . 1 . .
F F3 0.62286(14) 0.65638(12) 0.9857(5) 0.0914(14) Uani d . . . 1 . .
N N1 0.52471(12) 0.41148(12) 0.3931(4) 0.0334(10) Uani d . . . 1 . .
N N2 0.55488(12) 0.46735(11) 0.5119(4) 0.0341(10) Uani d . . . 1 . .
N N3 0.61992(13) 0.51517(13) 0.9627(4) 0.0445(12) Uani d . . . 1 . .
H H3A 0.628583 0.509739 1.028007 0.053000 Uiso calc U . R 1 . .
O O1 0.47881(10) 0.37370(10) 0.6153(3) 0.0381(8) Uani d . . . 1 . .
O O2 0.51360(11) 0.42732(10) 0.7297(3) 0.0404(9) Uani d . . . 1 . .
O O3 0.53668(11) 0.35057(10) 0.6781(3) 0.0397(9) Uani d . . . 1 . .
O O4 0.57303(10) 0.40616(10) 0.7800(3) 0.0399(9) Uani d . . . 1 . .
O O5 0.58025(11) 0.38913(11) 0.4623(3) 0.0417(9) Uani d . . . 1 . .
O O6 0.61350(10) 0.44593(11) 0.5653(3) 0.0420(9) Uani d . . . 1 . .
O O7 0.59492(11) 0.49023(10) 0.7742(3) 0.0436(9) Uani d . . . 1 . .
Ru Ru1 0.52880(2) 0.38043(2) 0.53454(4) 0.03086(14) Uani d . . . 1 . .
Ru Ru2 0.56333(2) 0.43714(2) 0.64549(4) 0.03138(14) Uani d . . . 1 . .
Cl Cl2 0.52000(16) 0.49758(17) 0.1131(5) 0.1059(16) Uiso d . P D 0.5 A 1
C C27 0.5084(9) 0.4865(9) -0.0413(17) 0.077(8) Uiso d . P D 0.25 A 1
H H27A 0.532874 0.496982 -0.086358 0.092000 Uiso calc U P R 0.25 A 1
H H27B 0.495026 0.458084 -0.049621 0.092000 Uiso calc U P R 0.25 A 1
O O8W 0.6223(5) 0.3316(5) 0.5994(16) 0.054(4) Uiso d . P . 0.25 B 1
O O9W 0.5053(3) 0.4755(3) 0.0816(10) 0.077(3) Uiso d . P . 0.5 C 2
O O10W 0.5646(6) 0.3005(6) 0.5587(19) 0.074(5) Uiso d . P . 0.25 D 2

loop_
_atom_site_aniso_label
_atom_site_aniso_U_11
_atom_site_aniso_U_22
_atom_site_aniso_U_33
_atom_site_aniso_U_12
_atom_site_aniso_U_13
_atom_site_aniso_U_23
C1 0.045(3) 0.039(3) 0.025(3) 0.021(3) -0.003(2) 0.002(2)
C2 0.041(3) 0.035(3) 0.025(3) 0.019(2) -0.004(2) -0.003(2)
C3 0.038(3) 0.042(3) 0.035(3) 0.009(3) 0.000(2) 0.001(3)
C4 0.050(4) 0.047(4) 0.043(4) 0.010(3) -0.011(3) -0.005(3)
C5 0.073(4) 0.043(3) 0.025(3) 0.023(3) -0.012(3) -0.007(3)
C6 0.065(4) 0.061(4) 0.032(3) 0.018(3) 0.013(3) -0.003(3)
C7 0.046(3) 0.050(3) 0.032(3) 0.013(3) 0.003(3) -0.007(3)
C8 0.041(3) 0.032(3) 0.029(3) 0.017(2) -0.007(2) -0.002(2)
C9 0.051(4) 0.043(3) 0.048(4) 0.023(3) -0.002(3) -0.002(3)
C10 0.060(4) 0.048(4) 0.063(4) 0.034(3) -0.011(3) -0.012(3)
C11 0.069(4) 0.037(3) 0.066(5) 0.030(3) -0.018(4) 0.001(3)
C12 0.061(4) 0.041(4) 0.068(5) 0.016(3) -0.003(4) 0.011(3)
C13 0.051(4) 0.043(3) 0.053(4) 0.022(3) -0.001(3) 0.001(3)
C14 0.040(3) 0.043(3) 0.035(3) 0.021(3) 0.004(2) 0.002(3)
C15 0.048(4) 0.058(4) 0.058(4) 0.026(3) 0.009(3) -0.006(3)
C16 0.044(3) 0.037(3) 0.033(3) 0.018(3) 0.002(3) 0.004(2)
C17 0.084(5) 0.052(4) 0.049(4) 0.035(4) -0.016(4) 0.008(3)
C18 0.043(3) 0.051(4) 0.035(3) 0.026(3) 0.006(3) 0.013(3)
C19 0.047(4) 0.071(4) 0.076(5) 0.032(3) 0.013(3) 0.007(4)
C20 0.043(3) 0.037(3) 0.044(4) 0.019(3) -0.007(3) -0.009(3)
C21 0.034(3) 0.043(3) 0.039(3) 0.019(3) -0.003(2) -0.008(3)
C22 0.051(4) 0.064(4) 0.044(4) 0.034(3) -0.009(3) -0.009(3)
C23 0.054(4) 0.068(4) 0.055(4) 0.036(3) -0.006(3) -0.023(3)
C24 0.059(4) 0.042(4) 0.072(5) 0.025(3) -0.005(4) -0.013(3)
C25 0.092(5) 0.053(4) 0.055(5) 0.034(4) -0.010(4) 0.001(3)
C26 0.083(5) 0.052(4) 0.046(4) 0.033(4) -0.016(3) -0.010(3)
Cl1 0.0590(9) 0.0345(7) 0.0374(8) 0.0178(7) -0.0008(6) -0.0050(6)
F1 0.111(3) 0.067(2) 0.028(2) 0.026(2) -0.017(2) -0.0109(17)
F2 0.113(3) 0.037(2) 0.114(4) 0.040(2) -0.020(3) -0.001(2)
F3 0.123(4) 0.067(3) 0.103(4) 0.061(3) -0.018(3) -0.024(2)
N1 0.041(2) 0.031(2) 0.025(2) 0.015(2) -0.0011(18) -0.0006(18)
N2 0.042(2) 0.028(2) 0.031(2) 0.016(2) -0.0059(19) -0.0019(18)
N3 0.049(3) 0.049(3) 0.036(3) 0.026(2) -0.012(2) -0.005(2)
O1 0.035(2) 0.039(2) 0.035(2) 0.0155(17) 0.0019(16) -0.0056(17)
O2 0.045(2) 0.041(2) 0.033(2) 0.0202(19) 0.0036(17) -0.0066(17)
O3 0.051(2) 0.0340(19) 0.031(2) 0.0182(18) -0.0018(17) 0.0026(16)
O4 0.048(2) 0.037(2) 0.028(2) 0.0166(18) -0.0069(16) 0.0006(16)
O5 0.044(2) 0.044(2) 0.039(2) 0.0237(19) 0.0047(17) -0.0035(17)
O6 0.036(2) 0.044(2) 0.041(2) 0.0162(17) 0.0017(17) -0.0025(18)
O7 0.053(2) 0.041(2) 0.034(2) 0.0219(19) -0.0124(18) -0.0100(17)
Ru1 0.0365(3) 0.0290(2) 0.0247(2) 0.01455(19) 0.00021(17) -0.00154(16)
Ru2 0.0368(3) 0.0304(2) 0.0242(2) 0.01468(19) -0.00241(17) -0.00213(16)

loop_
_atom_type_symbol
_atom_type_description
_atom_type_scat_dispersion_real
_atom_type_scat_dispersion_imag
_atom_type_scat_source
C C 0.0033 0.0016 'International Tables Vol C Tables 4.2.6.8 and 6.1.1.4'
H H 0.0000 0.0000 'International Tables Vol C Tables 4.2.6.8 and 6.1.1.4'
Cl Cl 0.1484 0.1585 'International Tables Vol C Tables 4.2.6.8 and 6.1.1.4'
F F 0.0171 0.0103 'International Tables Vol C Tables 4.2.6.8 and 6.1.1.4'
N N 0.0061 0.0033 'International Tables Vol C Tables 4.2.6.8 and 6.1.1.4'
O O 0.0106 0.0060 'International Tables Vol C Tables 4.2.6.8 and 6.1.1.4'
Ru Ru -1.2594 0.8363 'International Tables Vol C Tables 4.2.6.8 and 6.1.1.4'

loop_
_geom_angle_atom_site_label_1
_geom_angle_atom_site_label_2
_geom_angle_atom_site_label_3
_geom_angle_site_symmetry_1
_geom_angle_site_symmetry_3
_geom_angle
_geom_angle_publ_flag
N1 C1 N2 . . 122.2(5) ?
C7 C2 C3 . . 120.3(5) ?
C7 C2 N1 . . 119.3(5) ?
C3 C2 N1 . . 120.4(5) ?
C2 C3 C4 . . 119.3(5) ?
C5 C4 C3 . . 118.6(5) ?
C4 C5 C6 . . 123.2(5) ?
C4 C5 F1 . . 118.4(5) ?
C6 C5 F1 . . 118.4(6) ?
C5 C6 C7 . . 118.6(6) ?
C2 C7 C6 . . 120.1(5) ?
C9 C8 C13 . . 119.5(5) ?
C9 C8 N2 . . 119.4(5) ?
C13 C8 N2 . . 121.0(5) ?
C8 C9 C10 . . 120.8(6) ?
C11 C10 C9 . . 118.4(6) ?
C10 C11 F2 . . 119.0(6) ?
C10 C11 C12 . . 123.3(6) ?
F2 C11 C12 . . 117.7(6) ?
C11 C12 C13 . . 117.5(6) ?
C8 C13 C12 . . 120.5(6) ?
O1 C14 O2 . . 123.4(5) ?
O1 C14 C15 . . 119.3(5) ?
O2 C14 C15 . . 117.2(5) ?
O3 C16 O4 . . 122.5(5) ?
O3 C16 C17 . . 118.6(5) ?
O4 C16 C17 . . 118.9(5) ?
O6 C18 O5 . . 123.6(5) ?
O6 C18 C19 . . 118.4(5) ?
O5 C18 C19 . . 118.0(5) ?
O7 C20 N3 . . 126.9(5) ?
C26 C21 C22 . . 119.7(5) ?
C26 C21 N3 . . 122.3(5) ?
C22 C21 N3 . . 118.0(5) ?
C23 C22 C21 . . 120.7(6) ?
C24 C23 C22 . . 118.1(6) ?
C25 C24 C23 . . 123.1(6) ?
C25 C24 F3 . . 118.1(6) ?
C23 C24 F3 . . 118.7(6) ?
C24 C25 C26 . . 119.4(7) ?
C21 C26 C25 . . 118.8(6) ?
C1 N1 C2 . . 116.2(4) ?
C1 N1 Ru1 . . 118.2(3) ?
C2 N1 Ru1 . . 124.3(3) ?
C1 N2 C8 . . 117.1(4) ?
C1 N2 Ru2 . . 118.7(3) ?
C8 N2 Ru2 . . 124.2(3) ?
C20 N3 C21 . . 128.8(5) ?
C14 O1 Ru1 . . 119.8(3) ?
C14 O2 Ru2 . . 118.3(3) ?
C16 O3 Ru1 . . 120.2(3) ?
C16 O4 Ru2 . . 119.0(3) ?
C18 O5 Ru1 . . 118.6(3) ?
C18 O6 Ru2 . . 119.0(3) ?
C20 O7 Ru2 . . 123.6(3) ?
N1 Ru1 O5 . . 88.60(16) ?
N1 Ru1 O1 . . 92.58(16) ?
O5 Ru1 O1 . . 176.77(15) ?
N1 Ru1 O3 . . 176.50(16) ?
O5 Ru1 O3 . . 88.28(15) ?
O1 Ru1 O3 . . 90.45(14) ?
N1 Ru1 Ru2 . . 90.14(11) ?
O5 Ru1 Ru2 . . 89.16(10) ?
O1 Ru1 Ru2 . . 87.83(10) ?
O3 Ru1 Ru2 . . 88.22(10) ?
N1 Ru1 Cl1 . . 97.83(12) ?
O5 Ru1 Cl1 . . 95.73(11) ?
O1 Ru1 Cl1 . . 87.09(10) ?
O3 Ru1 Cl1 . . 84.07(10) ?
Ru2 Ru1 Cl1 . . 170.73(4) ?
N2 Ru2 O2 . . 90.69(16) ?
N2 Ru2 O6 . . 91.21(16) ?
O2 Ru2 O6 . . 178.10(15) ?
N2 Ru2 O4 . . 178.64(16) ?
O2 Ru2 O4 . . 90.64(15) ?
O6 Ru2 O4 . . 87.46(15) ?
N2 Ru2 Ru1 . . 90.00(11) ?
O2 Ru2 Ru1 . . 90.46(10) ?
O6 Ru2 Ru1 . . 89.47(10) ?
O4 Ru2 Ru1 . . 89.73(10) ?
N2 Ru2 O7 . . 94.58(15) ?
O2 Ru2 O7 . . 85.86(14) ?
O6 Ru2 O7 . . 94.06(14) ?
O4 Ru2 O7 . . 85.78(13) ?
Ru1 Ru2 O7 . . 174.16(10) ?
C27 Cl2 C27 10_665 . 60.9(13) ?
Cl2 C27 Cl2 10_665 . 119.1(13) ?

loop_
_geom_bond_atom_site_label_1
_geom_bond_atom_site_label_2
_geom_bond_site_symmetry_2
_geom_bond_distance
_geom_bond_publ_flag
C1 N1 . 1.313(6) ?
C1 N2 . 1.315(6) ?
C2 C7 . 1.369(7) ?
C2 C3 . 1.387(7) ?
C2 N1 . 1.435(6) ?
C3 C4 . 1.395(8) ?
C4 C5 . 1.349(9) ?
C5 C6 . 1.359(8) ?
C5 F1 . 1.363(6) ?
C6 C7 . 1.383(8) ?
C8 C9 . 1.358(8) ?
C8 C13 . 1.360(8) ?
C8 N2 . 1.421(6) ?
C9 C10 . 1.390(8) ?
C10 C11 . 1.332(9) ?
C11 F2 . 1.355(7) ?
C11 C12 . 1.360(9) ?
C12 C13 . 1.400(8) ?
C14 O1 . 1.258(6) ?
C14 O2 . 1.275(6) ?
C14 C15 . 1.482(8) ?
C16 O3 . 1.260(6) ?
C16 O4 . 1.269(6) ?
C16 C17 . 1.475(8) ?
C18 O6 . 1.269(7) ?
C18 O5 . 1.276(7) ?
C18 C19 . 1.495(8) ?
C20 O7 . 1.226(6) ?
C20 N3 . 1.316(7) ?
C21 C26 . 1.379(8) ?
C21 C22 . 1.384(8) ?
C21 N3 . 1.401(7) ?
C22 C23 . 1.379(8) ?
C23 C24 . 1.360(9) ?
C24 C25 . 1.336(9) ?
C24 F3 . 1.367(7) ?
C25 C26 . 1.406(9) ?
Cl1 Ru1 . 2.5469(13) ?
N1 Ru1 . 2.020(4) ?
N2 Ru2 . 2.007(4) ?
O1 Ru1 . 2.044(3) ?
O2 Ru2 . 2.013(4) ?
O3 Ru1 . 2.068(3) ?
O4 Ru2 . 2.058(3) ?
O5 Ru1 . 2.032(4) ?
O6 Ru2 . 2.021(4) ?
O7 Ru2 . 2.295(3) ?
Ru1 Ru2 . 2.2888(6) ?
Cl2 C27 10_665 1.715(17) ?
Cl2 C27 . 1.740(17) ?

loop_
_geom_hbond_atom_site_label_D
_geom_hbond_atom_site_label_H
_geom_hbond_atom_site_label_A
_geom_hbond_site_symmetry_A
_geom_hbond_distance_DH
_geom_hbond_distance_HA
_geom_hbond_distance_DA
_geom_hbond_angle_DHA
_geom_hbond_publ_flag
C6 H6 O4 1_554 0.93 2.54 3.386(7) 150.7 ?
C7 H7 Cl1 17 0.93 2.79 3.714(6) 171.3 ?
C15 H15B F1 1_556 0.96 2.50 3.156(8) 125.6 ?
C19 H19A Cl1 17 0.96 2.84 3.574(7) 134.5 ?
C20 H20 O4 . 0.93 2.41 3.005(6) 121.8 ?
C26 H26 O7 . 0.93 2.27 2.873(7) 121.6 ?

loop_
_geom_torsion_atom_site_label_1
_geom_torsion_atom_site_label_2
_geom_torsion_atom_site_label_3
_geom_torsion_atom_site_label_4
_geom_torsion_site_symmetry_1
_geom_torsion_site_symmetry_2
_geom_torsion_site_symmetry_3
_geom_torsion_site_symmetry_4
_geom_torsion
_geom_torsion_publ_flag
C7 C2 C3 C4 . . . . -0.2(8) ?
N1 C2 C3 C4 . . . . 179.5(5) ?
C2 C3 C4 C5 . . . . 0.4(9) ?
C3 C4 C5 C6 . . . . -0.9(10) ?
C3 C4 C5 F1 . . . . 178.2(5) ?
C4 C5 C6 C7 . . . . 1.2(10) ?
F1 C5 C6 C7 . . . . -178.0(6) ?
C3 C2 C7 C6 . . . . 0.4(9) ?
N1 C2 C7 C6 . . . . -179.2(5) ?
C5 C6 C7 C2 . . . . -0.9(10) ?
C13 C8 C9 C10 . . . . 0.6(9) ?
N2 C8 C9 C10 . . . . -178.1(5) ?
C8 C9 C10 C11 . . . . -2.0(9) ?
C9 C10 C11 F2 . . . . -177.3(5) ?
C9 C10 C11 C12 . . . . 1.5(10) ?
C10 C11 C12 C13 . . . . 0.5(10) ?
F2 C11 C12 C13 . . . . 179.3(6) ?
C9 C8 C13 C12 . . . . 1.5(9) ?
N2 C8 C13 C12 . . . . -179.8(5) ?
C11 C12 C13 C8 . . . . -2.1(10) ?
C26 C21 C22 C23 . . . . 0.3(9) ?
N3 C21 C22 C23 . . . . 177.9(5) ?
C21 C22 C23 C24 . . . . 1.7(9) ?
C22 C23 C24 C25 . . . . -2.8(10) ?
C22 C23 C24 F3 . . . . 179.6(6) ?
C23 C24 C25 C26 . . . . 1.7(11) ?
F3 C24 C25 C26 . . . . 179.4(6) ?
C22 C21 C26 C25 . . . . -1.4(9) ?
N3 C21 C26 C25 . . . . -178.8(6) ?
C24 C25 C26 C21 . . . . 0.4(11) ?
N2 C1 N1 C2 . . . . -170.7(5) ?
N2 C1 N1 Ru1 . . . . -2.8(7) ?
C7 C2 N1 C1 . . . . 58.4(7) ?
C3 C2 N1 C1 . . . . -121.3(5) ?
C7 C2 N1 Ru1 . . . . -108.8(5) ?
C3 C2 N1 Ru1 . . . . 71.6(6) ?
N1 C1 N2 C8 . . . . -173.3(5) ?
N1 C1 N2 Ru2 . . . . 8.6(7) ?
C9 C8 N2 C1 . . . . 113.4(6) ?
C13 C8 N2 C1 . . . . -65.2(7) ?
C9 C8 N2 Ru2 . . . . -68.5(6) ?
C13 C8 N2 Ru2 . . . . 112.8(5) ?
O7 C20 N3 C21 . . . . -1.1(10) ?
C26 C21 N3 C20 . . . . -9.6(9) ?
C22 C21 N3 C20 . . . . 172.9(6) ?
O2 C14 O1 Ru1 . . . . 2.6(7) ?
C15 C14 O1 Ru1 . . . . -178.3(4) ?
O1 C14 O2 Ru2 . . . . 1.2(7) ?
C15 C14 O2 Ru2 . . . . -178.0(4) ?
O4 C16 O3 Ru1 . . . . 6.1(7) ?
C17 C16 O3 Ru1 . . . . -173.7(4) ?
O3 C16 O4 Ru2 . . . . -2.1(7) ?
C17 C16 O4 Ru2 . . . . 177.7(4) ?
O6 C18 O5 Ru1 . . . . 1.3(7) ?
C19 C18 O5 Ru1 . . . . 179.7(4) ?
O5 C18 O6 Ru2 . . . . 1.6(7) ?
C19 C18 O6 Ru2 . . . . -176.8(4) ?
N3 C20 O7 Ru2 . . . . -165.3(4) ?
C27 Cl2 C27 Cl2 10_665 . . 10_665 0.000(6) ?
